data_2000678
loop_
_publ_author_name
'De Munno, G.'
'Lucchesini, F.'

_publ_section_title
;
 Structure of 3,5-dimethyl-1,2-tellurazole
;
_journal_issue 8
_journal_name_full 'Acta Crystallographica Section C'
_journal_page_first 1437
_journal_page_last 1439
_journal_paper_doi 10.1107/S0108270191014907
_journal_volume 48
_journal_year 1992
_chemical_formula_sum 'C5 H7 N Te'
_chemical_formula_weight 208.7
_chemical_name_systematic 3,5-dimethyl-1,2-tellurazole
_symmetry_cell_setting monoclinic
_symmetry_space_group_name_Hall '-P 2ybc'
_symmetry_space_group_name_H-M 'P 1 21/c 1'
_cell_angle_alpha 90
_cell_angle_beta 101.08(2)
_cell_angle_gamma 90
_cell_formula_units_Z 24
_cell_length_a 13.592(3)
_cell_length_b 11.460(3)
_cell_length_c 25.751(9)
_cell_volume 3936.3(19)
_diffrn_radiation_type Mo
_diffrn_radiation_wavelength 0.71069
_exptl_absorpt_coefficient_mu 4.43
_exptl_crystal_density_diffrn 2.113
_exptl_crystal_F_000 2304
_cod_data_source_file ge0290.cif
_cod_data_source_block ge0290a
_cod_original_cell_volume 3936(2)
_cod_original_formula_sum 'C5 H7 N1 Te1'
_cod_database_code 2000678

loop_
_atom_site_label
_atom_site_fract_x
_atom_site_fract_y
_atom_site_fract_z
_atom_site_U_iso_or_equiv
Te(1) .44180(10) 1.06990(10) .09920(10) .0590(10)
N(1) .3774(6) .9290(6) .0586(3) .063(3)
C(11) .4159(8) 1.1417(8) .0250(4) .067(3)
C(12) .3711(7) 1.0673(9) -.0099(4) .068(3)
C(13) .3526(7) .9544(9) .0076(3) .063(3)
C(14) .4398(11) 1.2671(10) .0125(5) .090(5)
C(15) .3004(10) .8646(11) -.0296(4) .087(5)
Te(2) .35800(10) .73960(10) .11410(10) .0600(10)
N(2) .3137(6) .6083(6) .1596(3) .061(3)
C(21) .2177(7) .8048(8) .1174(4) .057(3)
C(22) .1735(7) .7300(8) .1467(4) .060(3)
C(23) .2244(7) .6249(8) .1662(3) .054(3)
C(24) .1714(8) .9109(8) .0923(4) .069(3)
C(25) .1743(7) .5364(9) .1951(4) .068(3)
Te(3) .41140(10) .40710(10) .14910(10) .0590(10)
N(3) .5156(6) .2784(6) .1458(3) .063(3)
C(31) .5210(7) .4602(8) .2125(3) .058(3)
C(32) .5967(8) .3900(9) .2176(4) .069(4)
C(33) .5913(7) .2913(8) .1811(4) .060(3)
C(34) .5088(9) .5647(9) .2458(4) .075(4)
C(35) .6815(8) .2121(9) .1850(5) .075(4)
Te(4) .85080(10) .65440(10) .10660(10) .0630(10)
N(4) .8058(6) .7886(6) .1489(3) .061(3)
C(41) .7111(7) .5900(8) .1098(4) .057(3)
C(42) .6631(7) .6673(9) .1355(4) .065(3)
C(43) .7160(7) .7720(7) .1562(3) .055(3)
C(44) .6659(8) .4816(8) .0845(5) .075(4)
C(45) .66280(10) .85970(10) .18570(10) .073(4)
Te(5) .94520(10) .32450(10) .10450(10) .0560(10)
N(5) .87870(10) .45650(10) .05750(10) .060(3)
C(51) .97680(10) .26220(10) .03400(10) .056(3)
C(52) .93590(10) .33600(10) -.00600(10) .062(3)
C(53) .8820(7) .4384(8) .0082(4) .060(3)
C(54) 1.0334(9) .1561(9) .0269(4) .080(4)
C(55) .8312(9) .5178(9) -.0334(4) .071(4)
Te(6) .91250(10) -.00840(10) .14790(10) .0580(10)
N(6) 1.0208(6) .1200(6) .1511(3) .059(3)
C(61) 1.0169(7) -.0727(8) .2108(3) .060(3)
C(62) 1.0964(8) -.0049(8) .2188(4) .067(3)
C(63) 1.0953(7) .0957(8) .1862(4) .064(3)
C(64) 1.0015(10) -.1809(9) .2419(4) .082(4)
C(65) 1.1861(9) .1740(11) .1945(5) .091(5)
H(12) .3516 1.0872 -.0466 .080
H(14A) .4209 1.2824 -.0246 .080
H(14B) .4045 1.3191 .0315 .080
H(14C) .5104 1.2787 .0237 .080
H(15A) .2944 .7943 -.0104 .080
H(15B) .2350 .8916 -.0458 .080
H(15C) .3387 .8494 -.0564 .080
H(22) .1084 .7473 .1537 .080
H(24A) .1055 .9218 .0994 .080
H(24B) .2126 .9761 .1058 .080
H(24C) .1678 .9050 .0549 .080
H(25A) .2198 .4730 .2054 .080
H(25B) .1575 .5715 .2259 .080
H(25C) .1147 .5077 .1727 .080
H(32) .6544 .4011 .2451 .080
H(34A) .5677 .5729 .2727 .080
H(34B) .5006 .6327 .2238 .080
H(34C) .4515 .5557 .2620 .080
H(35A) .6672 .1530 .1584 .080
H(35B) .7388 .2561 .1800 .080
H(35C) .6949 .1763 .2192 .080
H(42) .5964 .6529 .1409 .080
H(44A) .5996 .4700 .0911 .080
H(44B) .6631 .4884 .0472 .080
H(44C) .7072 .4166 .0979 .080
H(45A) .7074 .9235 .1966 .080
H(45B) .6028 .8881 .1635 .080
H(45C) .6464 .8225 .2162 .080
H(52) .9412 .3210 -.0419 .080
H(54A) 1.0387 .1466 -.0094 .080
H(54B) 1.0990 .1625 .0483 .080
H(54C) .9998 .0899 .0380 .080
H(55A) .7995 .5798 -.0179 .080
H(55B) .8801 .5495 -.0517 .080
H(55C) .7818 .4756 -.0578 .080
H(62) 1.1530 -.0229 .2460 .080
H(64A) 1.0590 -.1943 .2692 .080
H(64B) .9434 -.1718 .2574 .080
H(64C) .9921 -.2460 .2182 .080
H(65A) 1.1738 .2370 .1697 .080
H(65B) 1.1984 .2046 .2298 .080
H(65C) 1.2435 .1308 .1889 .080

loop_
_geom_bond_atom_site_label_1
_geom_bond_atom_site_label_2
_geom_bond_distance
Te(1) N(1) 2.028(7)
N(1) C(13) 1.322(11)
C(11) C(14) 1.521(15)
C(13) C(15) 1.491(15)
Te(2) C(21) 2.066(10)
C(21) C(22) 1.356(14)
C(22) C(23) 1.431(12)
Te(3) N(3) 2.058(8)
N(3) C(33) 1.245(11)
C(31) C(34) 1.500(14)
C(33) C(35) 1.512(14)
Te(4) C(41) 2.054(9)
C(41) C(42) 1.347(14)
C(42) C(43) 1.446(13)
Te(5) N(5) 2.0380(10)
N(5) C(53) 1.2970(10)
C(51) C(54) 1.469(11)
C(53) C(55) 1.471(13)
Te(6) C(61) 2.073(9)
C(61) C(62) 1.315(14)
C(62) C(63) 1.425(14)
Te(1) C(11) 2.047(10)
C(11) C(12) 1.303(13)
C(12) C(13) 1.409(14)
Te(2) N(2) 2.068(8)
N(2) C(23) 1.271(12)
C(21) C(24) 1.462(13)
C(23) C(25) 1.496(14)
Te(3) C(31) 2.079(8)
C(31) C(32) 1.294(14)
C(32) C(33) 1.464(14)
Te(4) N(4) 2.045(8)
N(4) C(43) 1.285(13)
C(41) C(44) 1.480(13)
C(43) C(45) 1.523(9)
Te(5) C(51) 2.0730(10)
C(51) C(52) 1.3650(10)
C(52) C(53) 1.465(9)
Te(6) N(6) 2.071(7)
N(6) C(63) 1.251(11)
C(61) C(64) 1.513(14)
C(63) C(65) 1.509(15)
